data_4108666
loop_
_publ_author_name
'Ainara Nova'
'Stefan Erhardt'
'Naseralla A. Jasim'
'Robin N. Perutz'
'Stuart A. Macgregor'
'John E. McGrady'
'Adrian C. Whitwood'

_publ_section_title
;
 Competing C-F Activation Pathways in the Reaction of Pt(0) with
 Fluoropyridines: Phosphine-Assistance versus Oxidative Addition
;
_journal_name_full 'Journal of the American Chemical Society'
_journal_page_first 15499
_journal_page_last 15511
_journal_paper_doi 10.1021/ja8046238
_journal_volume 130
_journal_year 2008
_chemical_formula_moiety 'C42 H67 F6 N P2 Pt'
_chemical_formula_sum 'C42 H67 F6 N P2 Pt'
_chemical_formula_weight 957.00
_chemical_name_systematic
; 
 ? 
;
_space_group_IT_number 2
_symmetry_cell_setting triclinic
_symmetry_space_group_name_Hall '-P 1'
_symmetry_space_group_name_H-M 'P -1'
_atom_sites_solution_hydrogens geom
_atom_sites_solution_primary direct
_atom_sites_solution_secondary difmap
_audit_creation_method SHELXL-97
_cell_angle_alpha 113.4450(10)
_cell_angle_beta 105.6340(10)
_cell_angle_gamma 90.0720(10)
_cell_formula_units_Z 4
_cell_length_a 11.9912(2)
_cell_length_b 18.4427(2)
_cell_length_c 22.0438(2)
_cell_measurement_reflns_used 81165
_cell_measurement_temperature 120(2)
_cell_measurement_theta_max 27.485
_cell_measurement_theta_min 2.910
_cell_volume 4274.46(10)
_computing_cell_refinement 'DENZO (Otwinowski & Minor, 1997) & COLLECT (Hooft, R.W.W., 1998)'
_computing_data_collection 'COLLECT (Hooft, R.W.W., 1998)'
_computing_data_reduction 'DENZO (Otwinowski & Minor, 1997) & COLLECT (Hooft, R.W.W., 1998)'
_computing_structure_refinement 'SHELXL-97 (Sheldrick, 1997)'
_computing_structure_solution 'SHELXS-97 (Sheldrick, 1997)'
_diffrn_ambient_temperature 120(2)
_diffrn_detector_area_resol_mean 9.091
_diffrn_measured_fraction_theta_full 0.992
_diffrn_measured_fraction_theta_max 0.992
_diffrn_measurement_device_type 'Bruker-Nonius Roper CCD camera on \k-goniostat'
_diffrn_measurement_method '\f & \w scans'
_diffrn_radiation_monochromator graphite
_diffrn_radiation_source 'Bruker-Nonius FR591 rotating anode'
_diffrn_radiation_type MoK\a
_diffrn_radiation_wavelength 0.71073
_diffrn_reflns_av_R_equivalents 0.0510
_diffrn_reflns_av_sigmaI/netI 0.0454
_diffrn_reflns_limit_h_max 15
_diffrn_reflns_limit_h_min -15
_diffrn_reflns_limit_k_max 23
_diffrn_reflns_limit_k_min -23
_diffrn_reflns_limit_l_max 26
_diffrn_reflns_limit_l_min -28
_diffrn_reflns_number 94369
_diffrn_reflns_theta_full 27.56
_diffrn_reflns_theta_max 27.56
_diffrn_reflns_theta_min 2.91
_exptl_absorpt_coefficient_mu 3.413
_exptl_absorpt_correction_T_max 0.843
_exptl_absorpt_correction_T_min 0.754
_exptl_absorpt_correction_type multi-scan
_exptl_absorpt_process_details 'SADABS 2007/2 (Sheldrick, G.M., 2007)'
_exptl_crystal_colour colourless
_exptl_crystal_density_diffrn 1.487
_exptl_crystal_description block
_exptl_crystal_F_000 1952
_exptl_crystal_size_max 0.11
_exptl_crystal_size_mid 0.09
_exptl_crystal_size_min 0.05
_refine_diff_density_max 1.127
_refine_diff_density_min -1.722
_refine_diff_density_rms 0.186
_refine_ls_extinction_method none
_refine_ls_goodness_of_fit_ref 1.094
_refine_ls_hydrogen_treatment constr
_refine_ls_matrix_type full
_refine_ls_number_parameters 1029
_refine_ls_number_reflns 19626
_refine_ls_number_restraints 16
_refine_ls_restrained_S_all 1.094
_refine_ls_R_factor_all 0.0418
_refine_ls_R_factor_gt 0.0352
_refine_ls_shift/su_max 0.002
_refine_ls_shift/su_mean 0.000
_refine_ls_structure_factor_coef Fsqd
_refine_ls_weighting_details 'calc w=1/[\s^2^(Fo^2^)+(0.0219P)^2^+9.0905P] where P=(Fo^2^+2Fc^2^)/3'
_refine_ls_weighting_scheme calc
_refine_ls_wR_factor_gt 0.0749
_refine_ls_wR_factor_ref 0.0778
_reflns_number_gt 17968
_reflns_number_total 19626
_reflns_threshold_expression >2sigma(I)
_cod_data_source_file ja8046238_si_003_3.cif
_cod_data_source_block rnp0801
_cod_database_code 4108666

loop_
_symmetry_equiv_pos_as_xyz
'x, y, z'
'-x, -y, -z'

loop_
_atom_site_label
_atom_site_type_symbol
_atom_site_fract_x
_atom_site_fract_y
_atom_site_fract_z
_atom_site_U_iso_or_equiv
_atom_site_adp_type
_atom_site_occupancy
_atom_site_symmetry_multiplicity
_atom_site_calc_flag
_atom_site_refinement_flags
_atom_site_disorder_assembly
_atom_site_disorder_group
C1 C 0.0805(6) 0.3666(4) 0.2003(4) 0.0158(14) Uani 0.682(6) 1 d P A 1
C2 C 0.0771(5) 0.3888(4) 0.1472(3) 0.0158(14) Uani 0.682(6) 1 d PD A 1
C3 C -0.0253(8) 0.3831(7) 0.0961(5) 0.019(2) Uani 0.682(6) 1 d PD A 1
C4 C -0.1241(10) 0.3542(7) 0.1045(6) 0.026(2) Uani 0.682(6) 1 d PD A 1
C5 C -0.1185(6) 0.3319(4) 0.1567(4) 0.0257(16) Uani 0.682(6) 1 d PD A 1
H5 H -0.1886 0.3094 0.1580 0.031 Uiso 0.682(6) 1 calc PR A 1
C6 C -0.0237(10) 0.4095(9) 0.0410(7) 0.036(3) Uani 0.682(6) 1 d PD A 1
C1A C 0.1349(15) 0.3847(9) 0.1904(8) 0.026(3) Uani 0.318(6) 1 d PU A 2
C2A C 0.0198(18) 0.3733(10) 0.1704(8) 0.034(4) Uani 0.318(6) 1 d PD A 2
C3A C -0.053(3) 0.384(2) 0.1139(10) 0.034(7) Uani 0.318(6) 1 d PD A 2
C4A C 0.0045(14) 0.4105(11) 0.0805(13) 0.031(4) Uani 0.318(6) 1 d PDU A 2
C5A C 0.1208(13) 0.4274(12) 0.0946(8) 0.048(5) Uani 0.318(6) 1 d PD A 2
H5A H 0.1543 0.4455 0.0679 0.058 Uiso 0.318(6) 1 calc PR A 2
C6A C -0.181(3) 0.3666(15) 0.0944(13) 0.045(7) Uani 0.318(6) 1 d PD A 2
C7 C 0.3086(4) 0.5481(3) 0.4176(2) 0.0237(10) Uani 1 1 d . . .
H7 H 0.3567 0.5136 0.4369 0.028 Uiso 1 1 calc R . .
C8 C 0.2979(5) 0.6189(3) 0.4816(3) 0.0316(12) Uani 1 1 d . . .
H8A H 0.2508 0.6008 0.5046 0.038 Uiso 1 1 calc R . .
H8B H 0.2577 0.6590 0.4674 0.038 Uiso 1 1 calc R . .
C9 C 0.4194(5) 0.6568(4) 0.5322(3) 0.0427(15) Uani 1 1 d . . .
H9A H 0.4115 0.7047 0.5717 0.051 Uiso 1 1 calc R . .
H9B H 0.4555 0.6186 0.5505 0.051 Uiso 1 1 calc R . .
C10 C 0.4981(5) 0.6801(4) 0.4976(3) 0.0486(16) Uani 1 1 d . . .
H10A H 0.5773 0.7001 0.5307 0.058 Uiso 1 1 calc R . .
H10B H 0.4676 0.7236 0.4850 0.058 Uiso 1 1 calc R . .
C11 C 0.5058(5) 0.6099(3) 0.4328(3) 0.0378(13) Uani 1 1 d . . .
H11A H 0.5444 0.5686 0.4459 0.045 Uiso 1 1 calc R . .
H11B H 0.5537 0.6279 0.4100 0.045 Uiso 1 1 calc R . .
C12 C 0.3841(4) 0.5741(3) 0.3822(3) 0.0311(11) Uani 1 1 d . . .
H12A H 0.3474 0.6140 0.3665 0.037 Uiso 1 1 calc R . .
H12B H 0.3905 0.5276 0.3411 0.037 Uiso 1 1 calc R . .
C13 C 0.0605(4) 0.5360(3) 0.3251(2) 0.0221(9) Uani 1 1 d . . .
H13 H -0.0040 0.4940 0.2895 0.027 Uiso 1 1 calc R . .
C14 C 0.1012(4) 0.5796(3) 0.2867(3) 0.0285(11) Uani 1 1 d . . .
H14A H 0.1616 0.6246 0.3200 0.034 Uiso 1 1 calc R . .
H14B H 0.1362 0.5426 0.2522 0.034 Uiso 1 1 calc R . .
C15 C -0.0014(5) 0.6109(3) 0.2503(3) 0.0362(13) Uani 1 1 d . . .
H15A H 0.0265 0.6395 0.2265 0.043 Uiso 1 1 calc R . .
H15B H -0.0595 0.5656 0.2149 0.043 Uiso 1 1 calc R . .
C16 C -0.0587(5) 0.6668(3) 0.3016(3) 0.0357(13) Uani 1 1 d . . .
H16A H -0.1275 0.6839 0.2764 0.043 Uiso 1 1 calc R . .
H16B H -0.0030 0.7149 0.3340 0.043 Uiso 1 1 calc R . .
C17 C -0.0970(5) 0.6266(3) 0.3424(3) 0.0337(12) Uani 1 1 d . . .
H17A H -0.1604 0.5829 0.3107 0.040 Uiso 1 1 calc R . .
H17B H -0.1282 0.6657 0.3778 0.040 Uiso 1 1 calc R . .
C18 C 0.0040(4) 0.5931(3) 0.3777(3) 0.0284(11) Uani 1 1 d . . .
H18A H -0.0251 0.5644 0.4011 0.034 Uiso 1 1 calc R . .
H18B H 0.0633 0.6375 0.4134 0.034 Uiso 1 1 calc R . .
C19 C 0.1154(4) 0.4466(3) 0.4119(2) 0.0233(9) Uani 1 1 d . . .
H19 H 0.0925 0.4935 0.4468 0.028 Uiso 1 1 calc R . .
C20 C 0.2076(5) 0.4105(3) 0.4510(3) 0.0335(12) Uani 1 1 d . . .
H20A H 0.2358 0.3664 0.4174 0.040 Uiso 1 1 calc R . .
H20B H 0.2749 0.4515 0.4818 0.040 Uiso 1 1 calc R . .
C21 C 0.1578(5) 0.3790(4) 0.4941(3) 0.0389(13) Uani 1 1 d . . .
H21A H 0.2181 0.3539 0.5169 0.047 Uiso 1 1 calc R . .
H21B H 0.1369 0.4241 0.5307 0.047 Uiso 1 1 calc R . .
C22 C 0.0501(5) 0.3183(3) 0.4495(3) 0.0368(13) Uani 1 1 d . . .
H22A H 0.0178 0.3011 0.4792 0.044 Uiso 1 1 calc R . .
H22B H 0.0722 0.2708 0.4157 0.044 Uiso 1 1 calc R . .
C23 C -0.0430(5) 0.3542(3) 0.4109(3) 0.0360(13) Uani 1 1 d . . .
H23A H -0.1102 0.3130 0.3802 0.043 Uiso 1 1 calc R . .
H23B H -0.0712 0.3981 0.4447 0.043 Uiso 1 1 calc R . .
C24 C 0.0060(5) 0.3861(3) 0.3678(3) 0.0294(11) Uani 1 1 d . . .
H24A H -0.0544 0.4117 0.3457 0.035 Uiso 1 1 calc R . .
H24B H 0.0257 0.3411 0.3306 0.035 Uiso 1 1 calc R . .
C25 C 0.4584(4) 0.3047(3) 0.2089(3) 0.0276(11) Uani 1 1 d . . .
H25 H 0.4873 0.2574 0.1779 0.033 Uiso 1 1 calc R . .
C26 C 0.5484(4) 0.3382(3) 0.2810(3) 0.0337(12) Uani 1 1 d . . .
H26A H 0.5179 0.3821 0.3134 0.040 Uiso 1 1 calc R . .
H26B H 0.5601 0.2959 0.2982 0.040 Uiso 1 1 calc R . .
C27 C 0.6652(5) 0.3692(4) 0.2795(4) 0.0440(15) Uani 1 1 d . . .
H27A H 0.7182 0.3944 0.3273 0.053 Uiso 1 1 calc R . .
H27B H 0.7009 0.3238 0.2526 0.053 Uiso 1 1 calc R . .
C28 C 0.6532(5) 0.4289(4) 0.2480(4) 0.0522(17) Uani 1 1 d . . .
H28A H 0.7301 0.4441 0.2450 0.063 Uiso 1 1 calc R . .
H28B H 0.6271 0.4775 0.2780 0.063 Uiso 1 1 calc R . .
C29 C 0.5661(6) 0.3951(5) 0.1761(4) 0.059(2) Uani 1 1 d . . .
H29A H 0.5956 0.3495 0.1448 0.071 Uiso 1 1 calc R . .
H29B H 0.5568 0.4363 0.1576 0.071 Uiso 1 1 calc R . .
C30 C 0.4474(5) 0.3674(4) 0.1789(4) 0.0485(17) Uani 1 1 d . . .
H30A H 0.4156 0.4137 0.2078 0.058 Uiso 1 1 calc R . .
H30B H 0.3920 0.3446 0.1316 0.058 Uiso 1 1 calc R . .
C31 C 0.2299(4) 0.2181(3) 0.1166(2) 0.0241(10) Uani 1 1 d . . .
H31 H 0.2057 0.2604 0.0998 0.029 Uiso 1 1 calc R . .
C32 C 0.2939(5) 0.1648(3) 0.0672(3) 0.0373(13) Uani 1 1 d . . .
H32A H 0.3147 0.1187 0.0785 0.045 Uiso 1 1 calc R . .
H32B H 0.3669 0.1951 0.0728 0.045 Uiso 1 1 calc R . .
C33 C 0.2161(6) 0.1350(4) -0.0079(3) 0.0528(18) Uani 1 1 d . . .
H33A H 0.2008 0.1809 -0.0202 0.063 Uiso 1 1 calc R . .
H33B H 0.2573 0.0991 -0.0392 0.063 Uiso 1 1 calc R . .
C34 C 0.1007(6) 0.0908(4) -0.0182(3) 0.0496(17) Uani 1 1 d . . .
H34A H 0.1153 0.0415 -0.0111 0.060 Uiso 1 1 calc R . .
H34B H 0.0507 0.0755 -0.0662 0.060 Uiso 1 1 calc R . .
C35 C 0.0372(5) 0.1423(4) 0.0323(3) 0.0405(14) Uani 1 1 d . . .
H35A H -0.0346 0.1107 0.0267 0.049 Uiso 1 1 calc R . .
H35B H 0.0142 0.1884 0.0217 0.049 Uiso 1 1 calc R . .
C36 C 0.1158(4) 0.1721(3) 0.1076(2) 0.0280(11) Uani 1 1 d . . .
H36A H 0.0745 0.2072 0.1392 0.034 Uiso 1 1 calc R . .
H36B H 0.1333 0.1262 0.1195 0.034 Uiso 1 1 calc R . .
C37 C 0.3381(4) 0.2066(3) 0.2546(2) 0.0222(9) Uani 1 1 d . . .
H37 H 0.3959 0.2394 0.3003 0.027 Uiso 1 1 calc R . .
C38 C 0.3959(5) 0.1317(3) 0.2236(3) 0.0312(12) Uani 1 1 d . . .
H38A H 0.3407 0.0932 0.1800 0.037 Uiso 1 1 calc R . .
H38B H 0.4656 0.1462 0.2129 0.037 Uiso 1 1 calc R . .
C39 C 0.4315(5) 0.0940(3) 0.2751(3) 0.0430(14) Uani 1 1 d . . .
H39A H 0.4647 0.0442 0.2540 0.052 Uiso 1 1 calc R . .
H39B H 0.4926 0.1308 0.3167 0.052 Uiso 1 1 calc R . .
C40 C 0.3280(6) 0.0756(3) 0.2963(3) 0.0437(15) Uani 1 1 d . . .
H40A H 0.2715 0.0336 0.2557 0.052 Uiso 1 1 calc R . .
H40B H 0.3553 0.0546 0.3320 0.052 Uiso 1 1 calc R . .
C41 C 0.2673(5) 0.1481(3) 0.3244(3) 0.0365(13) Uani 1 1 d . . .
H41A H 0.3205 0.1877 0.3683 0.044 Uiso 1 1 calc R . .
H41B H 0.1975 0.1325 0.3344 0.044 Uiso 1 1 calc R . .
C42 C 0.2309(4) 0.1854(3) 0.2729(2) 0.0258(10) Uani 1 1 d . . .
H42A H 0.1947 0.2341 0.2930 0.031 Uiso 1 1 calc R . .
H42B H 0.1724 0.1476 0.2304 0.031 Uiso 1 1 calc R . .
F1 F 0.3660(3) 0.38125(19) 0.35671(15) 0.0372(8) Uani 1 1 d . A .
F2 F 0.1798(3) 0.4172(2) 0.14534(18) 0.0328(8) Uani 0.682(6) 1 d P A 1
F3 F -0.2319(6) 0.3477(4) 0.0588(4) 0.0354(14) Uani 0.682(6) 1 d P A 1
F4 F 0.0254(6) 0.4831(4) 0.0646(4) 0.088(3) Uani 0.682(6) 1 d P A 1
F5 F -0.1271(6) 0.4046(5) -0.0014(4) 0.074(2) Uani 0.682(6) 1 d P A 1
F6 F 0.0395(7) 0.3653(5) 0.0032(4) 0.102(3) Uani 0.682(6) 1 d P A 1
F2A F -0.0254(3) 0.3393(2) 0.20389(19) 0.0334(9) Uani 0.318(6) 1 d P A 2
F3A F -0.058(2) 0.4243(15) 0.0244(10) 0.075(7) Uani 0.318(6) 1 d P A 2
F4A F -0.2215(11) 0.3067(9) 0.1016(8) 0.080(5) Uani 0.318(6) 1 d P A 2
F5A F -0.2261(11) 0.4328(9) 0.1311(9) 0.085(5) Uani 0.318(6) 1 d P A 2
F6A F -0.2325(17) 0.3562(14) 0.0298(11) 0.081(6) Uani 0.318(6) 1 d P A 2
N1 N -0.0254(3) 0.3393(2) 0.20389(19) 0.0334(9) Uani 0.682(6) 1 d PD A 1
N1A N 0.1798(3) 0.4172(2) 0.14534(18) 0.0328(8) Uani 0.318(6) 1 d PD A 2
P1 P 0.17456(10) 0.48188(7) 0.35754(6) 0.0195(2) Uani 1 1 d . A .
P2 P 0.31243(10) 0.27256(7) 0.20936(6) 0.0204(2) Uani 1 1 d . A .
Pt1 Pt 0.230915(15) 0.377545(10) 0.275244(9) 0.02020(5) Uani 1 1 d . . .
C43 C 0.6232(5) 0.8837(3) 0.3053(3) 0.0320(12) Uani 1 1 d . . .
C44 C 0.4688(6) 0.9210(4) 0.3542(3) 0.0465(15) Uani 1 1 d . . .
H44 H 0.3957 0.9411 0.3529 0.056 Uiso 1 1 calc R . .
C45 C 0.5211(6) 0.9000(4) 0.4080(3) 0.0451(15) Uani 1 1 d . . .
C46 C 0.6255(6) 0.8702(3) 0.4119(3) 0.0410(14) Uani 1 1 d . . .
C47 C 0.6734(5) 0.8634(3) 0.3584(3) 0.0358(13) Uani 1 1 d . . .
C48 C 0.6881(6) 0.8478(5) 0.4684(4) 0.0598(19) Uani 1 1 d . . .
C49 C 0.9819(4) 0.9471(3) 0.2932(3) 0.0252(10) Uani 1 1 d . . .
H49 H 1.0383 0.9968 0.3154 0.030 Uiso 1 1 calc R . .
C50 C 0.9996(5) 0.8966(4) 0.2231(3) 0.0387(13) Uani 1 1 d . . .
H50A H 0.9876 0.9277 0.1946 0.046 Uiso 1 1 calc R . .
H50B H 0.9409 0.8488 0.1986 0.046 Uiso 1 1 calc R . .
C51 C 1.1227(5) 0.8707(4) 0.2313(3) 0.0447(15) Uani 1 1 d . . .
H51A H 1.1287 0.8342 0.1854 0.054 Uiso 1 1 calc R . .
H51B H 1.1809 0.9181 0.2494 0.054 Uiso 1 1 calc R . .
C52 C 1.1509(5) 0.8289(3) 0.2802(4) 0.0454(15) Uani 1 1 d . . .
H52A H 1.0994 0.7778 0.2593 0.054 Uiso 1 1 calc R . .
H52B H 1.2327 0.8169 0.2870 0.054 Uiso 1 1 calc R . .
C53 C 1.1341(6) 0.8806(4) 0.3496(4) 0.0504(17) Uani 1 1 d . . .
H53A H 1.1902 0.9297 0.3723 0.060 Uiso 1 1 calc R . .
H53B H 1.1500 0.8516 0.3798 0.060 Uiso 1 1 calc R . .
C54 C 1.0084(5) 0.9029(4) 0.3407(3) 0.0379(13) Uani 1 1 d . . .
H54A H 0.9523 0.8540 0.3204 0.046 Uiso 1 1 calc R . .
H54B H 0.9994 0.9373 0.3864 0.046 Uiso 1 1 calc R . .
C55 C 0.8334(4) 1.0421(3) 0.3740(2) 0.0229(10) Uani 1 1 d . . .
H55 H 0.8288 1.0056 0.3970 0.027 Uiso 1 1 calc R . .
C56 C 0.9411(4) 1.1026(3) 0.4210(3) 0.0311(12) Uani 1 1 d . . .
H56A H 0.9480 1.1427 0.4024 0.037 Uiso 1 1 calc R . .
H56B H 1.0119 1.0751 0.4216 0.037 Uiso 1 1 calc R . .
C57 C 0.9326(5) 1.1444(3) 0.4947(3) 0.0409(14) Uani 1 1 d . . .
H57A H 0.9335 1.1050 0.5149 0.049 Uiso 1 1 calc R . .
H57B H 1.0010 1.1852 0.5235 0.049 Uiso 1 1 calc R . .
C58 C 0.8213(5) 1.1839(3) 0.4956(3) 0.0386(13) Uani 1 1 d . . .
H58A H 0.8243 1.2272 0.4801 0.046 Uiso 1 1 calc R . .
H58B H 0.8159 1.2079 0.5435 0.046 Uiso 1 1 calc R . .
C59 C 0.7129(5) 1.1241(3) 0.4485(3) 0.0366(13) Uani 1 1 d . . .
H59A H 0.7055 1.0833 0.4662 0.044 Uiso 1 1 calc R . .
H59B H 0.6423 1.1519 0.4482 0.044 Uiso 1 1 calc R . .
C60 C 0.7231(4) 1.0842(3) 0.3750(2) 0.0274(11) Uani 1 1 d . . .
H60A H 0.7257 1.1248 0.3565 0.033 Uiso 1 1 calc R . .
H60B H 0.6535 1.0448 0.3449 0.033 Uiso 1 1 calc R . .
C61 C 0.8188(4) 1.0328(3) 0.2309(2) 0.0226(10) Uani 1 1 d . . .
H61 H 0.8354 0.9949 0.1879 0.027 Uiso 1 1 calc R . .
C62 C 0.6946(4) 1.0508(3) 0.2053(3) 0.0287(11) Uani 1 1 d . . .
H62A H 0.6390 1.0021 0.1874 0.034 Uiso 1 1 calc R . .
H62B H 0.6738 1.0922 0.2444 0.034 Uiso 1 1 calc R . .
C63 C 0.6848(5) 1.0797(3) 0.1482(3) 0.0337(12) Uani 1 1 d . . .
H63A H 0.6978 1.0362 0.1073 0.040 Uiso 1 1 calc R . .
H63B H 0.6052 1.0938 0.1341 0.040 Uiso 1 1 calc R . .
C64 C 0.7737(5) 1.1519(3) 0.1726(3) 0.0389(13) Uani 1 1 d . . .
H64A H 0.7693 1.1666 0.1335 0.047 Uiso 1 1 calc R . .
H64B H 0.7540 1.1975 0.2093 0.047 Uiso 1 1 calc R . .
C65 C 0.8968(5) 1.1365(3) 0.2002(3) 0.0379(13) Uani 1 1 d . . .
H65A H 0.9505 1.1863 0.2194 0.045 Uiso 1 1 calc R . .
H65B H 0.9209 1.0964 0.1619 0.045 Uiso 1 1 calc R . .
C66 C 0.9059(5) 1.1063(3) 0.2568(3) 0.0304(11) Uani 1 1 d . . .
H66A H 0.9860 1.0933 0.2716 0.036 Uiso 1 1 calc R . .
H66B H 0.8908 1.1489 0.2975 0.036 Uiso 1 1 calc R . .
C67 C 0.6186(4) 0.6931(3) 0.0906(2) 0.0247(10) Uani 1 1 d . . .
H67 H 0.6486 0.7238 0.0685 0.030 Uiso 1 1 calc R . .
C68 C 0.5402(5) 0.6209(3) 0.0294(3) 0.0300(11) Uani 1 1 d . . .
H68A H 0.5110 0.5849 0.0468 0.036 Uiso 1 1 calc R . .
H68B H 0.4721 0.6390 0.0047 0.036 Uiso 1 1 calc R . .
C69 C 0.6090(5) 0.5759(3) -0.0202(3) 0.0380(13) Uani 1 1 d . . .
H69A H 0.5589 0.5281 -0.0583 0.046 Uiso 1 1 calc R . .
H69B H 0.6317 0.6105 -0.0407 0.046 Uiso 1 1 calc R . .
C70 C 0.7175(5) 0.5509(3) 0.0167(3) 0.0405(14) Uani 1 1 d . . .
H70A H 0.7618 0.5239 -0.0162 0.049 Uiso 1 1 calc R . .
H70B H 0.6943 0.5126 0.0336 0.049 Uiso 1 1 calc R . .
C71 C 0.7949(5) 0.6221(3) 0.0774(3) 0.0379(13) Uani 1 1 d . . .
H71A H 0.8242 0.6580 0.0601 0.045 Uiso 1 1 calc R . .
H71B H 0.8629 0.6037 0.1018 0.045 Uiso 1 1 calc R . .
C72 C 0.7277(5) 0.6678(3) 0.1280(3) 0.0325(12) Uani 1 1 d . . .
H72A H 0.7050 0.6336 0.1488 0.039 Uiso 1 1 calc R . .
H72B H 0.7785 0.7155 0.1657 0.039 Uiso 1 1 calc R . .
C73 C 0.4632(4) 0.7164(3) 0.1853(2) 0.0264(10) Uani 1 1 d . . .
H73 H 0.4419 0.7608 0.2231 0.032 Uiso 1 1 calc R . .
C74 C 0.5406(5) 0.6697(3) 0.2208(3) 0.0300(11) Uani 1 1 d . . .
H74A H 0.6131 0.7045 0.2537 0.036 Uiso 1 1 calc R . .
H74B H 0.5627 0.6237 0.1855 0.036 Uiso 1 1 calc R . .
C75 C 0.4766(5) 0.6397(3) 0.2599(3) 0.0377(13) Uani 1 1 d . . .
H75A H 0.5272 0.6083 0.2810 0.045 Uiso 1 1 calc R . .
H75B H 0.4597 0.6857 0.2975 0.045 Uiso 1 1 calc R . .
C76 C 0.3627(5) 0.5878(3) 0.2104(3) 0.0395(14) Uani 1 1 d . . .
H76A H 0.3804 0.5394 0.1753 0.047 Uiso 1 1 calc R . .
H76B H 0.3208 0.5710 0.2365 0.047 Uiso 1 1 calc R . .
C77 C 0.2852(5) 0.6325(3) 0.1743(3) 0.0391(14) Uani 1 1 d . . .
H77A H 0.2602 0.6774 0.2090 0.047 Uiso 1 1 calc R . .
H77B H 0.2144 0.5963 0.1408 0.047 Uiso 1 1 calc R . .
C78 C 0.3470(5) 0.6648(3) 0.1362(3) 0.0324(12) Uani 1 1 d . . .
H78A H 0.2956 0.6971 0.1168 0.039 Uiso 1 1 calc R . .
H78B H 0.3626 0.6197 0.0973 0.039 Uiso 1 1 calc R . .
C79 C 0.4350(4) 0.7971(3) 0.0923(3) 0.0289(11) Uani 1 1 d . . .
H79 H 0.3754 0.7502 0.0599 0.035 Uiso 1 1 calc R . .
C80 C 0.4865(5) 0.8275(4) 0.0486(3) 0.0374(13) Uani 1 1 d . . .
H80A H 0.5501 0.8713 0.0797 0.045 Uiso 1 1 calc R . .
H80B H 0.5204 0.7838 0.0182 0.045 Uiso 1 1 calc R . .
C81 C 0.3939(6) 0.8573(4) 0.0042(3) 0.0530(18) Uani 1 1 d . . .
H81A H 0.4309 0.8789 -0.0212 0.064 Uiso 1 1 calc R . .
H81B H 0.3346 0.8122 -0.0302 0.064 Uiso 1 1 calc R . .
C82 C 0.3345(6) 0.9220(4) 0.0484(4) 0.0548(19) Uani 1 1 d . . .
H82A H 0.3924 0.9690 0.0804 0.066 Uiso 1 1 calc R . .
H82B H 0.2730 0.9387 0.0182 0.066 Uiso 1 1 calc R . .
C83 C 0.2810(6) 0.8912(4) 0.0894(4) 0.0496(17) Uani 1 1 d . . .
H83A H 0.2189 0.8468 0.0574 0.059 Uiso 1 1 calc R . .
H83B H 0.2449 0.9341 0.1190 0.059 Uiso 1 1 calc R . .
C84 C 0.3730(5) 0.8623(3) 0.1348(3) 0.0340(12) Uani 1 1 d . . .
H84A H 0.3352 0.8413 0.1602 0.041 Uiso 1 1 calc R . .
H84B H 0.4315 0.9079 0.1693 0.041 Uiso 1 1 calc R . .
F7 F 0.7421(3) 0.85695(18) 0.14326(15) 0.0355(7) Uani 1 1 d . . .
F8 F 0.7762(3) 0.8337(2) 0.35996(18) 0.0448(8) Uani 1 1 d . . .
F9 F 0.4644(4) 0.9085(3) 0.4554(2) 0.0690(12) Uani 1 1 d . . .
F10 F 0.7884(5) 0.8964(5) 0.5052(3) 0.136(3) Uani 1 1 d . . .
F11 F 0.7189(7) 0.7772(4) 0.4477(3) 0.131(3) Uani 1 1 d . . .
F12 F 0.6329(5) 0.8533(4) 0.5120(3) 0.116(2) Uani 1 1 d . . .
N2 N 0.5148(4) 0.9146(3) 0.3052(2) 0.0293(9) Uani 1 1 d . . .
P3 P 0.83227(10) 0.97677(7) 0.28509(6) 0.0199(2) Uani 1 1 d . . .
P4 P 0.54628(11) 0.76486(7) 0.14902(6) 0.0221(2) Uani 1 1 d . . .
Pt2 Pt 0.686613(15) 0.869982(10) 0.226495(9) 0.02006(5) Uani 1 1 d . . .

loop_
_atom_site_aniso_label
_atom_site_aniso_U_11
_atom_site_aniso_U_22
_atom_site_aniso_U_33
_atom_site_aniso_U_23
_atom_site_aniso_U_13
_atom_site_aniso_U_12
C1 0.009(3) 0.017(3) 0.019(3) 0.006(3) 0.003(3) 0.003(3)
C2 0.013(3) 0.019(3) 0.017(3) 0.009(3) 0.003(3) 0.003(2)
C3 0.020(4) 0.020(4) 0.017(5) 0.005(4) 0.009(3) 0.005(4)
C4 0.014(5) 0.030(5) 0.024(5) 0.007(4) -0.004(4) 0.002(4)
C5 0.016(3) 0.029(4) 0.029(4) 0.012(3) 0.001(3) -0.010(3)
C6 0.018(5) 0.063(7) 0.030(8) 0.029(5) 0.000(5) -0.003(4)
C1A 0.028(5) 0.026(5) 0.028(5) 0.013(4) 0.014(4) -0.006(4)
C2A 0.055(13) 0.027(9) 0.018(8) 0.012(7) 0.004(9) 0.009(8)
C3A 0.034(16) 0.035(12) 0.022(12) 0.003(11) 0.006(10) 0.016(13)
C4A 0.034(6) 0.029(6) 0.029(6) 0.014(4) 0.004(4) 0.008(4)
C5A 0.041(11) 0.057(13) 0.041(11) 0.015(10) 0.013(9) 0.002(10)
C6A 0.07(2) 0.036(14) 0.018(12) 0.012(10) 0.000(16) -0.020(16)
C7 0.024(2) 0.022(2) 0.022(2) 0.0085(19) 0.0043(19) 0.0013(19)
C8 0.035(3) 0.028(3) 0.023(2) 0.002(2) 0.007(2) 0.002(2)
C9 0.048(4) 0.036(3) 0.024(3) -0.002(2) 0.001(3) 0.000(3)
C10 0.038(3) 0.040(3) 0.045(4) 0.005(3) -0.005(3) -0.012(3)
C11 0.024(3) 0.042(3) 0.039(3) 0.013(3) 0.001(2) -0.006(2)
C12 0.028(3) 0.032(3) 0.029(3) 0.010(2) 0.004(2) -0.005(2)
C13 0.022(2) 0.018(2) 0.024(2) 0.0079(19) 0.0051(19) 0.0027(18)
C14 0.032(3) 0.027(3) 0.028(3) 0.013(2) 0.010(2) 0.008(2)
C15 0.045(3) 0.034(3) 0.031(3) 0.018(2) 0.006(2) 0.012(2)
C16 0.037(3) 0.026(3) 0.039(3) 0.015(2) 0.001(2) 0.011(2)
C17 0.032(3) 0.027(3) 0.038(3) 0.010(2) 0.010(2) 0.014(2)
C18 0.028(3) 0.026(3) 0.032(3) 0.011(2) 0.011(2) 0.012(2)
C19 0.022(2) 0.022(2) 0.025(2) 0.0077(19) 0.009(2) 0.0051(19)
C20 0.034(3) 0.045(3) 0.034(3) 0.026(3) 0.013(2) 0.007(2)
C21 0.040(3) 0.051(3) 0.034(3) 0.027(3) 0.008(3) -0.001(3)
C22 0.050(4) 0.035(3) 0.037(3) 0.020(3) 0.022(3) 0.006(3)
C23 0.036(3) 0.033(3) 0.040(3) 0.014(3) 0.015(3) -0.004(2)
C24 0.031(3) 0.029(3) 0.030(3) 0.013(2) 0.010(2) 0.002(2)
C25 0.027(3) 0.026(3) 0.031(3) 0.012(2) 0.009(2) 0.001(2)
C26 0.021(3) 0.036(3) 0.043(3) 0.017(2) 0.008(2) 0.005(2)
C27 0.022(3) 0.044(3) 0.069(4) 0.026(3) 0.014(3) 0.007(2)
C28 0.029(3) 0.040(3) 0.089(5) 0.029(4) 0.017(3) -0.002(3)
C29 0.042(4) 0.071(5) 0.085(5) 0.053(4) 0.017(4) -0.010(3)
C30 0.029(3) 0.069(4) 0.070(4) 0.051(4) 0.014(3) 0.001(3)
C31 0.032(3) 0.019(2) 0.020(2) 0.0041(19) 0.010(2) 0.0066(19)
C32 0.043(3) 0.036(3) 0.028(3) 0.003(2) 0.020(3) 0.005(3)
C33 0.077(5) 0.051(4) 0.024(3) 0.003(3) 0.022(3) 0.005(4)
C34 0.072(5) 0.037(3) 0.024(3) 0.004(3) 0.002(3) -0.002(3)
C35 0.041(3) 0.038(3) 0.030(3) 0.011(3) -0.003(2) -0.003(3)
C36 0.028(3) 0.030(3) 0.024(2) 0.008(2) 0.008(2) 0.003(2)
C37 0.023(2) 0.023(2) 0.021(2) 0.0094(19) 0.0048(18) 0.0031(18)
C38 0.029(3) 0.022(3) 0.044(3) 0.013(2) 0.012(2) 0.006(2)
C39 0.042(3) 0.033(3) 0.051(4) 0.021(3) 0.004(3) 0.013(3)
C40 0.059(4) 0.031(3) 0.045(3) 0.027(3) 0.004(3) 0.001(3)
C41 0.034(3) 0.042(3) 0.035(3) 0.022(3) 0.004(2) -0.005(2)
C42 0.022(2) 0.033(3) 0.029(2) 0.018(2) 0.008(2) 0.003(2)
F1 0.0282(16) 0.0442(18) 0.0244(15) 0.0059(14) -0.0023(13) 0.0154(14)
F2 0.0237(16) 0.0374(19) 0.041(2) 0.0180(16) 0.0126(15) -0.0017(14)
F3 0.020(3) 0.052(4) 0.034(4) 0.023(3) -0.003(3) -0.003(2)
F4 0.085(5) 0.099(5) 0.085(5) 0.077(4) -0.026(4) -0.046(4)
F5 0.037(4) 0.139(7) 0.065(5) 0.080(5) -0.013(3) -0.005(4)
F6 0.127(7) 0.162(8) 0.093(5) 0.094(6) 0.087(5) 0.088(6)
F2A 0.033(2) 0.038(2) 0.028(2) 0.0153(18) 0.0050(17) -0.0053(17)
F3A 0.074(17) 0.117(17) 0.037(10) 0.053(10) -0.012(10) -0.016(14)
F4A 0.047(8) 0.083(10) 0.121(13) 0.074(10) -0.010(8) -0.016(7)
F5A 0.041(8) 0.083(11) 0.118(13) 0.034(10) 0.012(8) 0.013(7)
F6A 0.053(10) 0.117(15) 0.066(13) 0.042(12) 0.000(10) -0.024(9)
N1 0.033(2) 0.038(2) 0.028(2) 0.0153(18) 0.0050(17) -0.0053(17)
N1A 0.0237(16) 0.0374(19) 0.041(2) 0.0180(16) 0.0126(15) -0.0017(14)
P1 0.0208(6) 0.0175(6) 0.0185(6) 0.0060(5) 0.0055(5) 0.0040(4)
P2 0.0225(6) 0.0187(6) 0.0205(6) 0.0070(5) 0.0088(5) 0.0043(5)
Pt1 0.02272(9) 0.01843(9) 0.01736(9) 0.00639(7) 0.00420(7) 0.00498(7)
C43 0.042(3) 0.023(3) 0.024(3) 0.004(2) 0.008(2) -0.008(2)
C44 0.049(4) 0.050(4) 0.062(4) 0.036(3) 0.029(3) 0.017(3)
C45 0.056(4) 0.042(3) 0.042(3) 0.022(3) 0.016(3) -0.004(3)
C46 0.052(4) 0.037(3) 0.032(3) 0.009(2) 0.017(3) -0.011(3)
C47 0.031(3) 0.032(3) 0.043(3) 0.014(3) 0.011(2) 0.002(2)
C48 0.041(4) 0.080(5) 0.066(5) 0.041(4) 0.011(4) 0.008(4)
C49 0.022(2) 0.020(2) 0.037(3) 0.014(2) 0.010(2) 0.0044(19)
C50 0.036(3) 0.046(3) 0.041(3) 0.019(3) 0.020(3) 0.012(3)
C51 0.035(3) 0.043(3) 0.059(4) 0.016(3) 0.026(3) 0.007(3)
C52 0.033(3) 0.031(3) 0.081(5) 0.028(3) 0.023(3) 0.013(2)
C53 0.043(4) 0.065(4) 0.067(4) 0.046(4) 0.025(3) 0.033(3)
C54 0.037(3) 0.044(3) 0.051(4) 0.032(3) 0.022(3) 0.022(3)
C55 0.023(2) 0.020(2) 0.022(2) 0.0078(19) 0.0018(19) 0.0017(18)
C56 0.027(3) 0.027(3) 0.025(3) 0.003(2) -0.002(2) 0.000(2)
C57 0.043(3) 0.031(3) 0.029(3) 0.002(2) -0.004(3) 0.000(3)
C58 0.061(4) 0.025(3) 0.023(3) 0.002(2) 0.013(3) 0.013(3)
C59 0.042(3) 0.033(3) 0.036(3) 0.012(2) 0.015(3) 0.011(2)
C60 0.026(2) 0.029(3) 0.024(2) 0.008(2) 0.007(2) 0.008(2)
C61 0.025(2) 0.021(2) 0.024(2) 0.012(2) 0.0065(19) 0.0006(19)
C62 0.029(3) 0.030(3) 0.031(3) 0.016(2) 0.009(2) 0.007(2)
C63 0.039(3) 0.037(3) 0.031(3) 0.021(2) 0.009(2) 0.011(2)
C64 0.051(4) 0.034(3) 0.037(3) 0.024(3) 0.007(3) 0.004(3)
C65 0.039(3) 0.037(3) 0.046(3) 0.028(3) 0.009(3) -0.004(2)
C66 0.029(3) 0.026(3) 0.036(3) 0.016(2) 0.005(2) -0.001(2)
C67 0.027(2) 0.021(2) 0.020(2) 0.0039(19) 0.005(2) -0.0031(19)
C68 0.032(3) 0.028(3) 0.021(2) 0.005(2) 0.003(2) 0.000(2)
C69 0.050(3) 0.031(3) 0.027(3) 0.004(2) 0.014(3) -0.001(2)
C70 0.044(3) 0.037(3) 0.036(3) 0.003(3) 0.022(3) 0.004(3)
C71 0.033(3) 0.040(3) 0.038(3) 0.009(3) 0.018(2) 0.006(2)
C72 0.032(3) 0.032(3) 0.028(3) 0.008(2) 0.006(2) 0.004(2)
C73 0.025(2) 0.026(2) 0.022(2) 0.005(2) 0.0038(19) -0.0023(19)
C74 0.034(3) 0.029(3) 0.030(3) 0.014(2) 0.010(2) 0.001(2)
C75 0.053(4) 0.035(3) 0.033(3) 0.019(3) 0.018(3) 0.001(3)
C76 0.050(4) 0.030(3) 0.043(3) 0.012(3) 0.026(3) -0.006(3)
C77 0.035(3) 0.026(3) 0.051(4) 0.005(3) 0.020(3) -0.005(2)
C78 0.031(3) 0.029(3) 0.033(3) 0.010(2) 0.006(2) 0.000(2)
C79 0.032(3) 0.025(2) 0.025(2) 0.011(2) 0.002(2) 0.001(2)
C80 0.042(3) 0.042(3) 0.029(3) 0.022(3) 0.002(2) 0.008(3)
C81 0.061(4) 0.059(4) 0.043(4) 0.035(3) 0.000(3) 0.010(3)
C82 0.054(4) 0.048(4) 0.062(4) 0.036(4) -0.003(3) 0.018(3)
C83 0.045(4) 0.045(4) 0.052(4) 0.021(3) 0.001(3) 0.013(3)
C84 0.028(3) 0.034(3) 0.039(3) 0.017(3) 0.006(2) 0.005(2)
F7 0.0435(18) 0.0379(17) 0.0234(15) 0.0088(13) 0.0133(14) -0.0071(14)
F8 0.0327(18) 0.063(2) 0.050(2) 0.0347(18) 0.0127(16) 0.0124(16)
F9 0.069(3) 0.086(3) 0.091(3) 0.055(3) 0.055(3) 0.027(2)
F10 0.078(4) 0.215(8) 0.103(4) 0.096(5) -0.039(3) -0.029(4)
F11 0.206(7) 0.146(5) 0.110(4) 0.104(5) 0.073(5) 0.106(6)
F12 0.082(4) 0.224(7) 0.101(4) 0.128(5) 0.025(3) 0.031(4)
N2 0.033(2) 0.028(2) 0.029(2) 0.0140(19) 0.0086(19) 0.0079(18)
P3 0.0216(6) 0.0161(5) 0.0206(6) 0.0072(5) 0.0045(5) 0.0016(4)
P4 0.0249(6) 0.0192(6) 0.0189(6) 0.0075(5) 0.0021(5) -0.0009(5)
Pt2 0.02419(10) 0.01783(9) 0.01683(9) 0.00684(7) 0.00448(7) -0.00115(7)

loop_
_atom_type_symbol
_atom_type_description
_atom_type_scat_dispersion_real
_atom_type_scat_dispersion_imag
_atom_type_scat_source
C C 0.0033 0.0016 'International Tables Vol C Tables 4.2.6.8 and 6.1.1.4'
H H 0.0000 0.0000 'International Tables Vol C Tables 4.2.6.8 and 6.1.1.4'
N N 0.0061 0.0033 'International Tables Vol C Tables 4.2.6.8 and 6.1.1.4'
F F 0.0171 0.0103 'International Tables Vol C Tables 4.2.6.8 and 6.1.1.4'
P P 0.1023 0.0942 'International Tables Vol C Tables 4.2.6.8 and 6.1.1.4'
Pt Pt -1.7033 8.3905 'International Tables Vol C Tables 4.2.6.8 and 6.1.1.4'

loop_
_geom_angle_atom_site_label_1
_geom_angle_atom_site_label_2
_geom_angle_atom_site_label_3
_geom_angle
C2 C1 Pt1 122.7(5)
F2 C2 C1 117.1(6)
F2 C2 C3 119.3(7)
C1 C2 C3 123.6(7)
C4 C3 C2 113.5(10)
C4 C3 C6 125.4(9)
C2 C3 C6 121.0(10)
C5 C4 F3 118.4(10)
C5 C4 C3 121.9(10)
F3 C4 C3 119.7(9)
C4 C5 H5 118.0
F5 C6 F4 106.5(11)
F5 C6 F6 107.1(11)
F4 C6 F6 105.0(10)
F5 C6 C3 114.4(9)
F4 C6 C3 113.8(11)
F6 C6 C3 109.4(11)
C2A C1A Pt1 123.1(14)
C1A C2A F2A 113.7(15)
C1A C2A C3A 126(2)
F2A C2A C3A 120(2)
C4A C3A C2A 114(3)
C4A C3A C6A 124.5(17)
C2A C3A C6A 121(3)
C3A C4A C5A 128(2)
C3A C4A F3A 119.6(18)
C5A C4A F3A 112(2)
C4A C5A H5A 123.0
F4A C6A F6A 107(2)
F4A C6A F5A 108(2)
F6A C6A F5A 102(3)
F4A C6A C3A 117(3)
F6A C6A C3A 112.5(19)
F5A C6A C3A 110(2)
C12 C7 C8 110.7(4)
C12 C7 P1 114.0(3)
C8 C7 P1 117.8(4)
C12 C7 H7 104.2
C8 C7 H7 104.2
P1 C7 H7 104.2
C7 C8 C9 110.2(4)
C7 C8 H8A 109.6
C9 C8 H8A 109.6
C7 C8 H8B 109.6
C9 C8 H8B 109.6
H8A C8 H8B 108.1
C10 C9 C8 111.6(5)
C10 C9 H9A 109.3
C8 C9 H9A 109.3
C10 C9 H9B 109.3
C8 C9 H9B 109.3
H9A C9 H9B 108.0
C9 C10 C11 111.7(5)
C9 C10 H10A 109.3
C11 C10 H10A 109.3
C9 C10 H10B 109.3
C11 C10 H10B 109.3
H10A C10 H10B 107.9
C10 C11 C12 110.8(5)
C10 C11 H11A 109.5
C12 C11 H11A 109.5
C10 C11 H11B 109.5
C12 C11 H11B 109.5
H11A C11 H11B 108.1
C7 C12 C11 109.8(4)
C7 C12 H12A 109.7
C11 C12 H12A 109.7
C7 C12 H12B 109.7
C11 C12 H12B 109.7
H12A C12 H12B 108.2
C14 C13 C18 109.4(4)
C14 C13 P1 112.5(3)
C18 C13 P1 116.9(3)
C14 C13 H13 105.7
C18 C13 H13 105.7
P1 C13 H13 105.7
C15 C14 C13 110.5(4)
C15 C14 H14A 109.6
C13 C14 H14A 109.6
C15 C14 H14B 109.6
C13 C14 H14B 109.6
H14A C14 H14B 108.1
C16 C15 C14 111.0(4)
C16 C15 H15A 109.4
C14 C15 H15A 109.4
C16 C15 H15B 109.4
C14 C15 H15B 109.4
H15A C15 H15B 108.0
C15 C16 C17 111.3(4)
C15 C16 H16A 109.4
C17 C16 H16A 109.4
C15 C16 H16B 109.4
C17 C16 H16B 109.4
H16A C16 H16B 108.0
C16 C17 C18 111.6(4)
C16 C17 H17A 109.3
C18 C17 H17A 109.3
C16 C17 H17B 109.3
C18 C17 H17B 109.3
H17A C17 H17B 108.0
C17 C18 C13 111.2(4)
C17 C18 H18A 109.4
C13 C18 H18A 109.4
C17 C18 H18B 109.4
C13 C18 H18B 109.4
H18A C18 H18B 108.0
C20 C19 C24 110.5(4)
C20 C19 P1 111.2(3)
C24 C19 P1 110.7(3)
C20 C19 H19 108.1
C24 C19 H19 108.1
P1 C19 H19 108.1
C21 C20 C19 111.3(4)
C21 C20 H20A 109.4
C19 C20 H20A 109.4
C21 C20 H20B 109.4
C19 C20 H20B 109.4
H20A C20 H20B 108.0
C22 C21 C20 111.6(4)
C22 C21 H21A 109.3
C20 C21 H21A 109.3
C22 C21 H21B 109.3
C20 C21 H21B 109.3
H21A C21 H21B 108.0
C21 C22 C23 110.6(5)
C21 C22 H22A 109.5
C23 C22 H22A 109.5
C21 C22 H22B 109.5
C23 C22 H22B 109.5
H22A C22 H22B 108.1
C24 C23 C22 111.0(5)
C24 C23 H23A 109.4
C22 C23 H23A 109.4
C24 C23 H23B 109.4
C22 C23 H23B 109.4
H23A C23 H23B 108.0
C23 C24 C19 111.9(4)
C23 C24 H24A 109.2
C19 C24 H24A 109.2
C23 C24 H24B 109.2
C19 C24 H24B 109.2
H24A C24 H24B 107.9
C30 C25 C26 109.8(4)
C30 C25 P2 109.1(4)
C26 C25 P2 113.1(4)
C30 C25 H25 108.2
C26 C25 H25 108.2
P2 C25 H25 108.2
C27 C26 C25 111.7(5)
C27 C26 H26A 109.3
C25 C26 H26A 109.3
C27 C26 H26B 109.3
C25 C26 H26B 109.3
H26A C26 H26B 107.9
C28 C27 C26 112.6(5)
C28 C27 H27A 109.1
C26 C27 H27A 109.1
C28 C27 H27B 109.1
C26 C27 H27B 109.1
H27A C27 H27B 107.8
C27 C28 C29 111.2(5)
C27 C28 H28A 109.4
C29 C28 H28A 109.4
C27 C28 H28B 109.4
C29 C28 H28B 109.4
H28A C28 H28B 108.0
C28 C29 C30 110.3(6)
C28 C29 H29A 109.6
C30 C29 H29A 109.6
C28 C29 H29B 109.6
C30 C29 H29B 109.6
H29A C29 H29B 108.1
C25 C30 C29 111.2(5)
C25 C30 H30A 109.4
C29 C30 H30A 109.4
C25 C30 H30B 109.4
C29 C30 H30B 109.4
H30A C30 H30B 108.0
C32 C31 C36 110.0(4)
C32 C31 P2 118.4(4)
C36 C31 P2 111.4(3)
C32 C31 H31 105.3
C36 C31 H31 105.3
P2 C31 H31 105.3
C31 C32 C33 110.2(5)
C31 C32 H32A 109.6
C33 C32 H32A 109.6
C31 C32 H32B 109.6
C33 C32 H32B 109.6
H32A C32 H32B 108.1
C34 C33 C32 111.4(5)
C34 C33 H33A 109.4
C32 C33 H33A 109.4
C34 C33 H33B 109.4
C32 C33 H33B 109.4
H33A C33 H33B 108.0
C33 C34 C35 111.3(5)
C33 C34 H34A 109.4
C35 C34 H34A 109.4
C33 C34 H34B 109.4
C35 C34 H34B 109.4
H34A C34 H34B 108.0
C34 C35 C36 110.8(5)
C34 C35 H35A 109.5
C36 C35 H35A 109.5
C34 C35 H35B 109.5
C36 C35 H35B 109.5
H35A C35 H35B 108.1
C31 C36 C35 110.3(4)
C31 C36 H36A 109.6
C35 C36 H36A 109.6
C31 C36 H36B 109.6
C35 C36 H36B 109.6
H36A C36 H36B 108.1
C38 C37 C42 110.4(4)
C38 C37 P2 117.5(3)
C42 C37 P2 113.8(3)
C38 C37 H37 104.5
C42 C37 H37 104.5
P2 C37 H37 104.5
C39 C38 C37 109.5(4)
C39 C38 H38A 109.8
C37 C38 H38A 109.8
C39 C38 H38B 109.8
C37 C38 H38B 109.8
H38A C38 H38B 108.2
C40 C39 C38 111.4(5)
C40 C39 H39A 109.3
C38 C39 H39A 109.3
C40 C39 H39B 109.3
C38 C39 H39B 109.3
H39A C39 H39B 108.0
C41 C40 C39 112.3(5)
C41 C40 H40A 109.1
C39 C40 H40A 109.1
C41 C40 H40B 109.1
C39 C40 H40B 109.1
H40A C40 H40B 107.9
C40 C41 C42 110.9(5)
C40 C41 H41A 109.5
C42 C41 H41A 109.5
C40 C41 H41B 109.5
C42 C41 H41B 109.5
H41A C41 H41B 108.1
C41 C42 C37 109.9(4)
C41 C42 H42A 109.7
C37 C42 H42A 109.7
C41 C42 H42B 109.7
C37 C42 H42B 109.7
H42A C42 H42B 108.2
C7 P1 C13 112.6(2)
C7 P1 C19 104.4(2)
C13 P1 C19 105.1(2)
C7 P1 Pt1 106.71(16)
C13 P1 Pt1 116.65(15)
C19 P1 Pt1 110.78(15)
C37 P2 C25 105.3(2)
C37 P2 C31 112.1(2)
C25 P2 C31 104.6(2)
C37 P2 Pt1 105.49(15)
C25 P2 Pt1 112.02(17)
C31 P2 Pt1 116.90(16)
C1A Pt1 C1 24.4(5)
C1A Pt1 F1 164.6(5)
C1 Pt1 F1 171.0(2)
C1A Pt1 P1 100.1(5)
C1 Pt1 P1 92.06(18)
F1 Pt1 P1 85.12(9)
C1A Pt1 P2 89.9(5)
C1 Pt1 P2 97.79(18)
F1 Pt1 P2 84.78(9)
P1 Pt1 P2 169.87(4)
C47 C43 N2 116.4(5)
C47 C43 Pt2 125.4(4)
N2 C43 Pt2 118.2(4)
N2 C44 C45 123.3(6)
N2 C44 H44 118.3
C45 C44 H44 118.3
F9 C45 C46 121.4(6)
F9 C45 C44 118.0(6)
C46 C45 C44 120.6(6)
C45 C46 C47 115.2(6)
C45 C46 C48 123.9(6)
C47 C46 C48 120.9(6)
F8 C47 C43 117.9(5)
F8 C47 C46 117.2(5)
C43 C47 C46 124.9(6)
F12 C48 F11 106.8(7)
F12 C48 F10 105.7(7)
F11 C48 F10 104.8(7)
F12 C48 C46 114.8(6)
F11 C48 C46 114.4(7)
F10 C48 C46 109.6(6)
C50 C49 C54 110.7(4)
C50 C49 P3 112.5(4)
C54 C49 P3 109.8(3)
C50 C49 H49 107.9
C54 C49 H49 107.9
P3 C49 H49 107.9
C49 C50 C51 111.5(5)
C49 C50 H50A 109.3
C51 C50 H50A 109.3
C49 C50 H50B 109.3
C51 C50 H50B 109.3
H50A C50 H50B 108.0
C52 C51 C50 111.9(5)
C52 C51 H51A 109.2
C50 C51 H51A 109.2
C52 C51 H51B 109.2
C50 C51 H51B 109.2
H51A C51 H51B 107.9
C53 C52 C51 110.9(5)
C53 C52 H52A 109.5
C51 C52 H52A 109.5
C53 C52 H52B 109.5
C51 C52 H52B 109.5
H52A C52 H52B 108.0
C52 C53 C54 110.8(5)
C52 C53 H53A 109.5
C54 C53 H53A 109.5
C52 C53 H53B 109.5
C54 C53 H53B 109.5
H53A C53 H53B 108.1
C49 C54 C53 110.1(5)
C49 C54 H54A 109.6
C53 C54 H54A 109.6
C49 C54 H54B 109.6
C53 C54 H54B 109.6
H54A C54 H54B 108.2
C56 C55 C60 109.6(4)
C56 C55 P3 118.3(4)
C60 C55 P3 111.7(3)
C56 C55 H55 105.4
C60 C55 H55 105.4
P3 C55 H55 105.4
C55 C56 C57 110.9(5)
C55 C56 H56A 109.5
C57 C56 H56A 109.5
C55 C56 H56B 109.5
C57 C56 H56B 109.5
H56A C56 H56B 108.1
C58 C57 C56 111.1(5)
C58 C57 H57A 109.4
C56 C57 H57A 109.4
C58 C57 H57B 109.4
C56 C57 H57B 109.4
H57A C57 H57B 108.0
C57 C58 C59 111.5(4)
C57 C58 H58A 109.3
C59 C58 H58A 109.3
C57 C58 H58B 109.3
C59 C58 H58B 109.3
H58A C58 H58B 108.0
C60 C59 C58 109.6(5)
C60 C59 H59A 109.7
C58 C59 H59A 109.7
C60 C59 H59B 109.7
C58 C59 H59B 109.7
H59A C59 H59B 108.2
C59 C60 C55 111.0(4)
C59 C60 H60A 109.4
C55 C60 H60A 109.4
C59 C60 H60B 109.4
C55 C60 H60B 109.4
H60A C60 H60B 108.0
C66 C61 C62 110.3(4)
C66 C61 P3 118.1(3)
C62 C61 P3 113.9(3)
C66 C61 H61 104.3
C62 C61 H61 104.3
P3 C61 H61 104.3
C63 C62 C61 110.6(4)
C63 C62 H62A 109.5
C61 C62 H62A 109.5
C63 C62 H62B 109.5
C61 C62 H62B 109.5
H62A C62 H62B 108.1
C64 C63 C62 111.1(4)
C64 C63 H63A 109.4
C62 C63 H63A 109.4
C64 C63 H63B 109.4
C62 C63 H63B 109.4
H63A C63 H63B 108.0
C65 C64 C63 112.2(4)
C65 C64 H64A 109.2
C63 C64 H64A 109.2
C65 C64 H64B 109.2
C63 C64 H64B 109.2
H64A C64 H64B 107.9
C64 C65 C66 111.3(5)
C64 C65 H65A 109.4
C66 C65 H65A 109.4
C64 C65 H65B 109.4
C66 C65 H65B 109.4
H65A C65 H65B 108.0
C61 C66 C65 111.1(4)
C61 C66 H66A 109.4
C65 C66 H66A 109.4
C61 C66 H66B 109.4
C65 C66 H66B 109.4
H66A C66 H66B 108.0
C72 C67 C68 111.2(4)
C72 C67 P4 114.0(3)
C68 C67 P4 116.8(3)
C72 C67 H67 104.4
C68 C67 H67 104.4
P4 C67 H67 104.4
C69 C68 C67 110.0(4)
C69 C68 H68A 109.7
C67 C68 H68A 109.7
C69 C68 H68B 109.7
C67 C68 H68B 109.7
H68A C68 H68B 108.2
C70 C69 C68 111.2(4)
C70 C69 H69A 109.4
C68 C69 H69A 109.4
C70 C69 H69B 109.4
C68 C69 H69B 109.4
H69A C69 H69B 108.0
C69 C70 C71 111.3(5)
C69 C70 H70A 109.4
C71 C70 H70A 109.4
C69 C70 H70B 109.4
C71 C70 H70B 109.4
H70A C70 H70B 108.0
C70 C71 C72 111.0(4)
C70 C71 H71A 109.4
C72 C71 H71A 109.4
C70 C71 H71B 109.4
C72 C71 H71B 109.4
H71A C71 H71B 108.0
C67 C72 C71 110.3(4)
C67 C72 H72A 109.6
C71 C72 H72A 109.6
C67 C72 H72B 109.6
C71 C72 H72B 109.6
H72A C72 H72B 108.1
C74 C73 C78 110.5(4)
C74 C73 P4 111.2(3)
C78 C73 P4 117.0(3)
C74 C73 H73 105.8
C78 C73 H73 105.8
P4 C73 H73 105.8
C73 C74 C75 111.1(4)
C73 C74 H74A 109.4
C75 C74 H74A 109.4
C73 C74 H74B 109.4
C75 C74 H74B 109.4
H74A C74 H74B 108.0
C76 C75 C74 110.2(4)
C76 C75 H75A 109.6
C74 C75 H75A 109.6
C76 C75 H75B 109.6
C74 C75 H75B 109.6
H75A C75 H75B 108.1
C77 C76 C75 111.3(5)
C77 C76 H76A 109.4
C75 C76 H76A 109.4
C77 C76 H76B 109.4
C75 C76 H76B 109.4
H76A C76 H76B 108.0
C76 C77 C78 112.3(5)
C76 C77 H77A 109.1
C78 C77 H77A 109.1
C76 C77 H77B 109.1
C78 C77 H77B 109.1
H77A C77 H77B 107.9
C77 C78 C73 111.0(4)
C77 C78 H78A 109.4
C73 C78 H78A 109.4
C77 C78 H78B 109.4
C73 C78 H78B 109.4
H78A C78 H78B 108.0
C84 C79 C80 109.4(4)
C84 C79 P4 110.7(3)
C80 C79 P4 112.4(4)
C84 C79 H79 108.1
C80 C79 H79 108.1
P4 C79 H79 108.1
C81 C80 C79 111.6(5)
C81 C80 H80A 109.3
C79 C80 H80A 109.3
C81 C80 H80B 109.3
C79 C80 H80B 109.3
H80A C80 H80B 108.0
C82 C81 C80 111.4(5)
C82 C81 H81A 109.4
C80 C81 H81A 109.4
C82 C81 H81B 109.4
C80 C81 H81B 109.4
H81A C81 H81B 108.0
C83 C82 C81 110.2(5)
C83 C82 H82A 109.6
C81 C82 H82A 109.6
C83 C82 H82B 109.6
C81 C82 H82B 109.6
H82A C82 H82B 108.1
C82 C83 C84 110.9(5)
C82 C83 H83A 109.5
C84 C83 H83A 109.5
C82 C83 H83B 109.5
C84 C83 H83B 109.5
H83A C83 H83B 108.0
C83 C84 C79 112.1(5)
C83 C84 H84A 109.2
C79 C84 H84A 109.2
C83 C84 H84B 109.2
C79 C84 H84B 109.2
H84A C84 H84B 107.9
C44 N2 C43 119.6(5)
C61 P3 C55 111.5(2)
C61 P3 C49 103.8(2)
C55 P3 C49 105.1(2)
C61 P3 Pt2 106.79(15)
C55 P3 Pt2 115.61(16)
C49 P3 Pt2 113.53(16)
C79 P4 C67 104.7(2)
C79 P4 C73 105.0(2)
C67 P4 C73 112.0(2)
C79 P4 Pt2 110.45(16)
C67 P4 Pt2 106.77(15)
C73 P4 Pt2 117.22(15)
C43 Pt2 F7 176.72(19)
C43 Pt2 P4 92.84(15)
F7 Pt2 P4 85.41(9)
C43 Pt2 P3 97.79(14)
F7 Pt2 P3 83.79(9)
P4 Pt2 P3 168.81(4)

loop_
_geom_bond_atom_site_label_1
_geom_bond_atom_site_label_2
_geom_bond_distance
C1 C2 1.377(10)
C1 Pt1 2.037(7)
C2 F2 1.354(7)
C2 C3 1.396(9)
C3 C4 1.384(13)
C3 C6 1.481(14)
C4 C5 1.353(12)
C4 F3 1.379(11)
C5 H5 0.9500
C6 F5 1.314(12)
C6 F4 1.315(15)
C6 F6 1.318(15)
C1A C2A 1.32(3)
C1A Pt1 1.970(17)
C2A F2A 1.348(19)
C2A C3A 1.397(12)
C3A C4A 1.35(3)
C3A C6A 1.477(16)
C4A C5A 1.351(14)
C4A F3A 1.38(2)
C5A H5A 0.9500
C6A F4A 1.29(2)
C6A F6A 1.32(3)
C6A F5A 1.37(3)
C7 C12 1.528(7)
C7 C8 1.531(6)
C7 P1 1.841(5)
C7 H7 1.0000
C8 C9 1.535(7)
C8 H8A 0.9900
C8 H8B 0.9900
C9 C10 1.518(9)
C9 H9A 0.9900
C9 H9B 0.9900
C10 C11 1.525(8)
C10 H10A 0.9900
C10 H10B 0.9900
C11 C12 1.531(7)
C11 H11A 0.9900
C11 H11B 0.9900
C12 H12A 0.9900
C12 H12B 0.9900
C13 C14 1.539(7)
C13 C18 1.539(6)
C13 P1 1.849(5)
C13 H13 1.0000
C14 C15 1.526(7)
C14 H14A 0.9900
C14 H14B 0.9900
C15 C16 1.519(8)
C15 H15A 0.9900
C15 H15B 0.9900
C16 C17 1.524(8)
C16 H16A 0.9900
C16 H16B 0.9900
C17 C18 1.527(7)
C17 H17A 0.9900
C17 H17B 0.9900
C18 H18A 0.9900
C18 H18B 0.9900
C19 C20 1.535(7)
C19 C24 1.535(7)
C19 P1 1.855(5)
C19 H19 1.0000
C20 C21 1.528(7)
C20 H20A 0.9900
C20 H20B 0.9900
C21 C22 1.525(8)
C21 H21A 0.9900
C21 H21B 0.9900
C22 C23 1.532(8)
C22 H22A 0.9900
C22 H22B 0.9900
C23 C24 1.530(7)
C23 H23A 0.9900
C23 H23B 0.9900
C24 H24A 0.9900
C24 H24B 0.9900
C25 C30 1.535(7)
C25 C26 1.538(7)
C25 P2 1.851(5)
C25 H25 1.0000
C26 C27 1.525(7)
C26 H26A 0.9900
C26 H26B 0.9900
C27 C28 1.508(9)
C27 H27A 0.9900
C27 H27B 0.9900
C28 C29 1.519(10)
C28 H28A 0.9900
C28 H28B 0.9900
C29 C30 1.536(8)
C29 H29A 0.9900
C29 H29B 0.9900
C30 H30A 0.9900
C30 H30B 0.9900
C31 C32 1.530(7)
C31 C36 1.532(7)
C31 P2 1.855(5)
C31 H31 1.0000
C32 C33 1.535(8)
C32 H32A 0.9900
C32 H32B 0.9900
C33 C34 1.520(9)
C33 H33A 0.9900
C33 H33B 0.9900
C34 C35 1.529(9)
C34 H34A 0.9900
C34 H34B 0.9900
C35 C36 1.540(7)
C35 H35A 0.9900
C35 H35B 0.9900
C36 H36A 0.9900
C36 H36B 0.9900
C37 C38 1.536(6)
C37 C42 1.540(6)
C37 P2 1.836(5)
C37 H37 1.0000
C38 C39 1.524(8)
C38 H38A 0.9900
C38 H38B 0.9900
C39 C40 1.520(9)
C39 H39A 0.9900
C39 H39B 0.9900
C40 C41 1.514(8)
C40 H40A 0.9900
C40 H40B 0.9900
C41 C42 1.521(7)
C41 H41A 0.9900
C41 H41B 0.9900
C42 H42A 0.9900
C42 H42B 0.9900
F1 Pt1 2.046(3)
P1 Pt1 2.3102(11)
P2 Pt1 2.3121(12)
C43 C47 1.357(8)
C43 N2 1.419(7)
C43 Pt2 2.006(5)
C44 N2 1.306(7)
C44 C45 1.382(9)
C44 H44 0.9500
C45 F9 1.354(7)
C45 C46 1.364(9)
C46 C47 1.409(8)
C46 C48 1.480(9)
C47 F8 1.348(6)
C48 F12 1.281(9)
C48 F11 1.287(9)
C48 F10 1.342(9)
C49 C50 1.527(7)
C49 C54 1.538(7)
C49 P3 1.859(5)
C49 H49 1.0000
C50 C51 1.539(8)
C50 H50A 0.9900
C50 H50B 0.9900
C51 C52 1.529(9)
C51 H51A 0.9900
C51 H51B 0.9900
C52 C53 1.516(9)
C52 H52A 0.9900
C52 H52B 0.9900
C53 C54 1.545(8)
C53 H53A 0.9900
C53 H53B 0.9900
C54 H54A 0.9900
C54 H54B 0.9900
C55 C56 1.530(6)
C55 C60 1.535(6)
C55 P3 1.845(5)
C55 H55 1.0000
C56 C57 1.530(8)
C56 H56A 0.9900
C56 H56B 0.9900
C57 C58 1.522(8)
C57 H57A 0.9900
C57 H57B 0.9900
C58 C59 1.530(8)
C58 H58A 0.9900
C58 H58B 0.9900
C59 C60 1.529(7)
C59 H59A 0.9900
C59 H59B 0.9900
C60 H60A 0.9900
C60 H60B 0.9900
C61 C66 1.521(6)
C61 C62 1.532(7)
C61 P3 1.844(5)
C61 H61 1.0000
C62 C63 1.531(7)
C62 H62A 0.9900
C62 H62B 0.9900
C63 C64 1.522(8)
C63 H63A 0.9900
C63 H63B 0.9900
C64 C65 1.512(8)
C64 H64A 0.9900
C64 H64B 0.9900
C65 C66 1.536(7)
C65 H65A 0.9900
C65 H65B 0.9900
C66 H66A 0.9900
C66 H66B 0.9900
C67 C72 1.528(7)
C67 C68 1.536(6)
C67 P4 1.847(5)
C67 H67 1.0000
C68 C69 1.527(7)
C68 H68A 0.9900
C68 H68B 0.9900
C69 C70 1.516(8)
C69 H69A 0.9900
C69 H69B 0.9900
C70 C71 1.518(8)
C70 H70A 0.9900
C70 H70B 0.9900
C71 C72 1.530(7)
C71 H71A 0.9900
C71 H71B 0.9900
C72 H72A 0.9900
C72 H72B 0.9900
C73 C74 1.537(7)
C73 C78 1.544(7)
C73 P4 1.851(5)
C73 H73 1.0000
C74 C75 1.541(7)
C74 H74A 0.9900
C74 H74B 0.9900
C75 C76 1.528(8)
C75 H75A 0.9900
C75 H75B 0.9900
C76 C77 1.515(8)
C76 H76A 0.9900
C76 H76B 0.9900
C77 C78 1.531(7)
C77 H77A 0.9900
C77 H77B 0.9900
C78 H78A 0.9900
C78 H78B 0.9900
C79 C84 1.535(7)
C79 C80 1.540(7)
C79 P4 1.843(5)
C79 H79 1.0000
C80 C81 1.529(8)
C80 H80A 0.9900
C80 H80B 0.9900
C81 C82 1.527(10)
C81 H81A 0.9900
C81 H81B 0.9900
C82 C83 1.507(10)
C82 H82A 0.9900
C82 H82B 0.9900
C83 C84 1.527(8)
C83 H83A 0.9900
C83 H83B 0.9900
C84 H84A 0.9900
C84 H84B 0.9900
F7 Pt2 2.043(3)
P3 Pt2 2.3128(12)
P4 Pt2 2.3055(12)

loop_
_geom_torsion_atom_site_label_1
_geom_torsion_atom_site_label_2
_geom_torsion_atom_site_label_3
_geom_torsion_atom_site_label_4
_geom_torsion
Pt1 C1 C2 F2 1.5(8)
Pt1 C1 C2 C3 -178.9(7)
F2 C2 C3 C4 -179.2(8)
C1 C2 C3 C4 1.1(14)
F2 C2 C3 C6 -1.7(14)
C1 C2 C3 C6 178.7(9)
C2 C3 C4 C5 -1.9(15)
C6 C3 C4 C5 -179.3(11)
C2 C3 C4 F3 178.1(8)
C6 C3 C4 F3 0.6(18)
C4 C3 C6 F5 0.7(19)
C2 C3 C6 F5 -176.6(10)
C4 C3 C6 F4 123.5(12)
C2 C3 C6 F4 -53.8(15)
C4 C3 C6 F6 -119.4(13)
C2 C3 C6 F6 63.3(14)
Pt1 C1A C2A F2A -14(2)
Pt1 C1A C2A C3A 174.5(18)
C1A C2A C3A C4A -2(3)
F2A C2A C3A C4A -173.2(18)
C1A C2A C3A C6A 178(2)
F2A C2A C3A C6A 7(4)
C2A C3A C4A C5A 0(4)
C6A C3A C4A C5A -180(2)
C2A C3A C4A F3A -179(2)
C6A C3A C4A F3A 1(4)
C4A C3A C6A F4A 144(3)
C2A C3A C6A F4A -36(4)
C4A C3A C6A F6A 19(4)
C2A C3A C6A F6A -161(2)
C4A C3A C6A F5A -93(3)
C2A C3A C6A F5A 87(3)
C12 C7 C8 C9 -57.6(6)
P1 C7 C8 C9 168.6(4)
C7 C8 C9 C10 55.0(6)
C8 C9 C10 C11 -54.4(7)
C9 C10 C11 C12 55.6(7)
C8 C7 C12 C11 59.1(6)
P1 C7 C12 C11 -165.3(4)
C10 C11 C12 C7 -57.6(6)
C18 C13 C14 C15 -58.1(5)
P1 C13 C14 C15 170.1(3)
C13 C14 C15 C16 58.2(6)
C14 C15 C16 C17 -55.9(6)
C15 C16 C17 C18 54.5(6)
C16 C17 C18 C13 -55.3(6)
C14 C13 C18 C17 56.7(5)
P1 C13 C18 C17 -173.9(4)
C24 C19 C20 C21 -54.8(6)
P1 C19 C20 C21 -178.2(4)
C19 C20 C21 C22 56.4(6)
C20 C21 C22 C23 -56.4(6)
C21 C22 C23 C24 55.7(6)
C22 C23 C24 C19 -55.6(6)
C20 C19 C24 C23 54.8(6)
P1 C19 C24 C23 178.5(4)
C30 C25 C26 C27 -54.0(6)
P2 C25 C26 C27 -176.1(4)
C25 C26 C27 C28 53.9(7)
C26 C27 C28 C29 -54.9(8)
C27 C28 C29 C30 56.4(8)
C26 C25 C30 C29 56.5(7)
P2 C25 C30 C29 -179.0(5)
C28 C29 C30 C25 -58.0(8)
C36 C31 C32 C33 58.4(6)
P2 C31 C32 C33 -171.9(4)
C31 C32 C33 C34 -57.0(7)
C32 C33 C34 C35 55.4(7)
C33 C34 C35 C36 -55.2(7)
C32 C31 C36 C35 -58.6(6)
P2 C31 C36 C35 168.1(4)
C34 C35 C36 C31 56.8(6)
C42 C37 C38 C39 -58.3(5)
P2 C37 C38 C39 168.9(4)
C37 C38 C39 C40 55.9(6)
C38 C39 C40 C41 -55.0(7)
C39 C40 C41 C42 55.1(6)
C40 C41 C42 C37 -56.7(6)
C38 C37 C42 C41 59.0(5)
P2 C37 C42 C41 -166.4(3)
C12 C7 P1 C13 -76.1(4)
C8 C7 P1 C13 56.2(4)
C12 C7 P1 C19 170.4(4)
C8 C7 P1 C19 -57.2(4)
C12 C7 P1 Pt1 53.1(4)
C8 C7 P1 Pt1 -174.6(3)
C14 C13 P1 C7 59.1(4)
C18 C13 P1 C7 -68.8(4)
C14 C13 P1 C19 172.2(3)
C18 C13 P1 C19 44.3(4)
C14 C13 P1 Pt1 -64.7(3)
C18 C13 P1 Pt1 167.4(3)
C20 C19 P1 C7 -53.3(4)
C24 C19 P1 C7 -176.6(3)
C20 C19 P1 C13 -172.0(3)
C24 C19 P1 C13 64.8(4)
C20 C19 P1 Pt1 61.2(4)
C24 C19 P1 Pt1 -62.0(3)
C38 C37 P2 C25 -59.6(4)
C42 C37 P2 C25 169.1(3)
C38 C37 P2 C31 53.5(4)
C42 C37 P2 C31 -77.7(4)
C38 C37 P2 Pt1 -178.2(3)
C42 C37 P2 Pt1 50.5(4)
C30 C25 P2 C37 -174.0(4)
C26 C25 P2 C37 -51.4(4)
C30 C25 P2 C31 67.8(4)
C26 C25 P2 C31 -169.7(4)
C30 C25 P2 Pt1 -59.8(4)
C26 C25 P2 Pt1 62.7(4)
C32 C31 P2 C37 -74.8(4)
C36 C31 P2 C37 54.2(4)
C32 C31 P2 C25 38.7(5)
C36 C31 P2 C25 167.8(3)
C32 C31 P2 Pt1 163.2(3)
C36 C31 P2 Pt1 -67.7(4)
C2A C1A Pt1 C1 8.4(10)
C2A C1A Pt1 F1 -172.7(11)
C2A C1A Pt1 P1 -63.8(15)
C2A C1A Pt1 P2 117.9(14)
C2 C1 Pt1 C1A -2.1(12)
C2 C1 Pt1 P1 108.3(5)
C2 C1 Pt1 P2 -74.1(5)
C7 P1 Pt1 C1A -124.2(5)
C13 P1 Pt1 C1A 2.6(5)
C19 P1 Pt1 C1A 122.7(5)
C7 P1 Pt1 C1 -147.3(3)
C13 P1 Pt1 C1 -20.5(3)
C19 P1 Pt1 C1 99.6(3)
C7 P1 Pt1 F1 41.20(19)
C13 P1 Pt1 F1 168.01(19)
C19 P1 Pt1 F1 -71.91(19)
C7 P1 Pt1 P2 46.2(3)
C13 P1 Pt1 P2 173.0(3)
C19 P1 Pt1 P2 -67.0(3)
C37 P2 Pt1 C1A -145.7(5)
C25 P2 Pt1 C1A 100.2(5)
C31 P2 Pt1 C1A -20.4(5)
C37 P2 Pt1 C1 -122.6(3)
C25 P2 Pt1 C1 123.3(3)
C31 P2 Pt1 C1 2.7(3)
C37 P2 Pt1 F1 48.77(18)
C25 P2 Pt1 F1 -65.3(2)
C31 P2 Pt1 F1 174.1(2)
C37 P2 Pt1 P1 43.8(3)
C25 P2 Pt1 P1 -70.2(3)
C31 P2 Pt1 P1 169.1(3)
N2 C44 C45 F9 -179.3(6)
N2 C44 C45 C46 -0.6(10)
F9 C45 C46 C47 179.0(5)
C44 C45 C46 C47 0.3(9)
F9 C45 C46 C48 -2.5(10)
C44 C45 C46 C48 178.8(6)
N2 C43 C47 F8 179.8(4)
Pt2 C43 C47 F8 2.1(7)
N2 C43 C47 C46 0.6(8)
Pt2 C43 C47 C46 -177.1(4)
C45 C46 C47 F8 -179.6(5)
C48 C46 C47 F8 1.9(8)
C45 C46 C47 C43 -0.3(8)
C48 C46 C47 C43 -178.9(6)
C45 C46 C48 F12 4.6(11)
C47 C46 C48 F12 -177.0(7)
C45 C46 C48 F11 128.5(8)
C47 C46 C48 F11 -53.1(9)
C45 C46 C48 F10 -114.1(8)
C47 C46 C48 F10 64.3(9)
C54 C49 C50 C51 -55.0(6)
P3 C49 C50 C51 -178.2(4)
C49 C50 C51 C52 53.8(7)
C50 C51 C52 C53 -54.8(7)
C51 C52 C53 C54 57.1(7)
C50 C49 C54 C53 57.1(6)
P3 C49 C54 C53 -178.1(4)
C52 C53 C54 C49 -58.5(7)
C60 C55 C56 C57 57.1(6)
P3 C55 C56 C57 -173.3(4)
C55 C56 C57 C58 -56.2(6)
C56 C57 C58 C59 55.9(6)
C57 C58 C59 C60 -56.5(6)
C58 C59 C60 C55 58.1(6)
C56 C55 C60 C59 -58.7(6)
P3 C55 C60 C59 168.3(4)
C66 C61 C62 C63 57.6(5)
P3 C61 C62 C63 -167.0(3)
C61 C62 C63 C64 -56.1(6)
C62 C63 C64 C65 54.5(6)
C63 C64 C65 C66 -53.9(7)
C62 C61 C66 C65 -57.1(6)
P3 C61 C66 C65 169.6(4)
C64 C65 C66 C61 55.3(6)
C72 C67 C68 C69 -56.6(6)
P4 C67 C68 C69 170.1(4)
C67 C68 C69 C70 56.4(6)
C68 C69 C70 C71 -56.8(6)
C69 C70 C71 C72 56.5(6)
C68 C67 C72 C71 56.6(6)
P4 C67 C72 C71 -168.8(4)
C70 C71 C72 C67 -56.1(6)
C78 C73 C74 C75 -56.5(5)
P4 C73 C74 C75 171.8(3)
C73 C74 C75 C76 57.4(6)
C74 C75 C76 C77 -56.5(6)
C75 C76 C77 C78 55.7(6)
C76 C77 C78 C73 -54.5(6)
C74 C73 C78 C77 54.4(6)
P4 C73 C78 C77 -176.9(4)
C84 C79 C80 C81 -54.1(6)
P4 C79 C80 C81 -177.5(4)
C79 C80 C81 C82 56.1(7)
C80 C81 C82 C83 -57.1(7)
C81 C82 C83 C84 57.4(7)
C82 C83 C84 C79 -57.5(7)
C80 C79 C84 C83 54.9(6)
P4 C79 C84 C83 179.3(4)
C45 C44 N2 C43 0.9(9)
C47 C43 N2 C44 -0.8(7)
Pt2 C43 N2 C44 177.1(4)
C66 C61 P3 C55 53.7(4)
C62 C61 P3 C55 -78.1(4)
C66 C61 P3 C49 -59.0(4)
C62 C61 P3 C49 169.3(4)
C66 C61 P3 Pt2 -179.2(3)
C62 C61 P3 Pt2 49.1(4)
C56 C55 P3 C61 -70.8(4)
C60 C55 P3 C61 57.8(4)
C56 C55 P3 C49 41.0(4)
C60 C55 P3 C49 169.6(3)
C56 C55 P3 Pt2 167.1(3)
C60 C55 P3 Pt2 -64.4(4)
C50 C49 P3 C61 -59.1(4)
C54 C49 P3 C61 177.2(4)
C50 C49 P3 C55 -176.2(4)
C54 C49 P3 C55 60.0(4)
C50 C49 P3 Pt2 56.5(4)
C54 C49 P3 Pt2 -67.3(4)
C84 C79 P4 C67 -175.8(4)
C80 C79 P4 C67 -53.1(4)
C84 C79 P4 C73 66.1(4)
C80 C79 P4 C73 -171.2(4)
C84 C79 P4 Pt2 -61.2(4)
C80 C79 P4 Pt2 61.5(4)
C72 C67 P4 C79 170.9(4)
C68 C67 P4 C79 -57.2(4)
C72 C67 P4 C73 -75.8(4)
C68 C67 P4 C73 56.1(4)
C72 C67 P4 Pt2 53.7(4)
C68 C67 P4 Pt2 -174.3(3)
C74 C73 P4 C79 167.2(3)
C78 C73 P4 C79 38.9(4)
C74 C73 P4 C67 54.1(4)
C78 C73 P4 C67 -74.1(4)
C74 C73 P4 Pt2 -69.8(4)
C78 C73 P4 Pt2 161.9(3)
C47 C43 Pt2 P4 106.9(5)
N2 C43 Pt2 P4 -70.8(4)
C47 C43 Pt2 P3 -76.6(5)
N2 C43 Pt2 P3 105.7(4)
C79 P4 Pt2 C43 104.4(2)
C67 P4 Pt2 C43 -142.4(2)
C73 P4 Pt2 C43 -15.8(2)
C79 P4 Pt2 F7 -72.8(2)
C67 P4 Pt2 F7 40.41(19)
C73 P4 Pt2 F7 166.9(2)
C79 P4 Pt2 P3 -57.5(3)
C67 P4 Pt2 P3 55.7(3)
C73 P4 Pt2 P3 -177.8(3)
C61 P3 Pt2 C43 -131.2(2)
C55 P3 Pt2 C43 -6.5(2)
C49 P3 Pt2 C43 115.1(2)
C61 P3 Pt2 F7 45.95(19)
C55 P3 Pt2 F7 170.57(19)
C49 P3 Pt2 F7 -67.8(2)
C61 P3 Pt2 P4 30.6(3)
C55 P3 Pt2 P4 155.2(2)
C49 P3 Pt2 P4 -83.1(3)
